data_7028235
loop_
_publ_author_name
'Pascu, Gabriel'
'Deville, Claire'
'Clifford, Sarah E.'
'Guen\'ee, Laure'
'Besnard, C\'eline'
'Kr\"amer, Karl W'
'Liu, Shi-Xia'
'Decurtins, Silvio'
'Tuna, Floriana'
'McInnes, Eric J. L.'
'Winpenny, Richard E. P.'
'Williams, Alan F.'

_publ_section_title
;
 The coordination chemistry of tartronic acid with copper: magnetic
 studies of a quasi-equilateral tricopper triangle.
;
_journal_issue 2
_journal_name_full 'Dalton transactions (Cambridge, England : 2003)'
_journal_page_first 656
_journal_page_last 662
_journal_paper_doi 10.1039/c3dt51838h
_journal_volume 43
_journal_year 2014
_chemical_formula_moiety '(Cu1 Cl1 C6 O11 H4, Co1 N6 H18)'
_chemical_formula_sum 'C6 H22 Cl Co Cu N6 O11'
_chemical_formula_weight 512.21
_space_group_IT_number 14
_symmetry_cell_setting monoclinic
_symmetry_space_group_name_Hall '-P 2ybc'
_symmetry_space_group_name_H-M 'P 1 21/c 1'
_atom_sites_solution_hydrogens geom
_atom_sites_solution_primary direct
_cell_angle_alpha 90
_cell_angle_beta 91.457(12)
_cell_angle_gamma 90
_cell_formula_units_Z 4
_cell_length_a 13.2165(13)
_cell_length_b 9.0119(10)
_cell_length_c 14.5162(16)
_cell_measurement_reflns_used 8000
_cell_measurement_temperature 293
_cell_measurement_theta_max 26.005
_cell_measurement_theta_min 2.661
_cell_volume 1728.4(3)
_computing_cell_refinement 'X-area (STOE)'
_computing_data_collection 'X-area (STOE)'
_computing_data_reduction 'X-area (STOE)'
_computing_molecular_graphics 'CAMERON (Watkin et al., 1996)'
_computing_publication_material 'CRYSTALS (Betteridge et al., 2003)'
_computing_structure_refinement 'CRYSTALS (Betteridge et al., 2003)'
_computing_structure_solution 'Sir2004 (Burla et al., 2005)'
_diffrn_ambient_temperature 293
_diffrn_measured_fraction_theta_full 0.986
_diffrn_measured_fraction_theta_max 0.968
_diffrn_measurement_device 'one-circle diffractometer '
_diffrn_measurement_device_type 'STOE IPDS 1'
_diffrn_measurement_method '\f scans'
_diffrn_radiation_monochromator graphite
_diffrn_radiation_type 'Mo K\a'
_diffrn_radiation_wavelength 0.71073
_diffrn_reflns_av_R_equivalents 0.053
_diffrn_reflns_limit_h_max 16
_diffrn_reflns_limit_h_min -16
_diffrn_reflns_limit_k_max 11
_diffrn_reflns_limit_k_min -11
_diffrn_reflns_limit_l_max 17
_diffrn_reflns_limit_l_min -17
_diffrn_reflns_number 24359
_diffrn_reflns_theta_full 25.224
_diffrn_reflns_theta_max 26.005
_diffrn_reflns_theta_min 2.661
_diffrn_standards_number 0
_exptl_absorpt_coefficient_mu 2.413
_exptl_absorpt_correction_T_max 0.89
_exptl_absorpt_correction_T_min 0.51
_exptl_absorpt_correction_type numerical
_exptl_absorpt_process_details
;
 Analytical Absorption (De Meulenaer & Tompa, 1965) 
;
_exptl_crystal_colour green
_exptl_crystal_density_diffrn 1.968
_exptl_crystal_density_method 'not measured'
_exptl_crystal_description platelet
_exptl_crystal_F_000 1044
_exptl_crystal_size_max 0.30
_exptl_crystal_size_mid 0.20
_exptl_crystal_size_min 0.05
_refine_diff_density_max 0.59
_refine_diff_density_min -0.63
_refine_ls_extinction_method None
_refine_ls_goodness_of_fit_ref 1.1777
_refine_ls_hydrogen_treatment constr
_refine_ls_matrix_type full
_refine_ls_number_parameters 235
_refine_ls_number_reflns 2715
_refine_ls_number_restraints 0
_refine_ls_R_factor_all 0.0400
_refine_ls_R_factor_gt 0.0298
_refine_ls_shift/su_max 0.008639
_refine_ls_shift/su_mean 0.000856
_refine_ls_structure_factor_coef Fsqd
_refine_ls_weighting_details
;
 Method, part 1, Chebychev polynomial, (Watkin, 1994, Prince, 1982) 
 [weight] = 1.0/[A~0~*T~0~(x)+A~1~*T~1~(x) ... +A~n-1~]*T~n-1~(x)] 
 where A~i~ are the Chebychev coefficients listed below and x= Fcalc/Fmax 
 Method = Robust Weighting (Prince, 1982) 
 W = [weight] * [1-(deltaF/6*sigmaF)^2^]^2^ 
 A~i~ are: 
 16.0 20.0 8.09 
;
_refine_ls_weighting_scheme calc
_refine_ls_wR_factor_all 0.0633
_refine_ls_wR_factor_gt 0.0580
_refine_ls_wR_factor_ref 0.0603
_reflns_limit_h_max 16
_reflns_limit_h_min -16
_reflns_limit_k_max 11
_reflns_limit_k_min 0
_reflns_limit_l_max 17
_reflns_limit_l_min 0
_reflns_number_gt 2363
_reflns_number_total 3278
_reflns_threshold_expression I>2.0\s(I)
_cod_data_source_file c3dt51838h.txt
_cod_data_source_block 1
_cod_depositor_comments
;
The following automatic conversions were performed:

'_symmetry_cell_setting' value 'Monoclinic' changed to 'monoclinic'
according to
/usr/data/users/saulius/automatic-downloads/current/RSC/lib/dictionaries/cif_core.dic
dictionary named 'cif_core.dic' version 2.4.2 from 2011-04-26.

Automatic conversion script
Id: cif_fix_values 2281 2013-09-26 08:29:07Z andrius 
;
_cod_original_sg_symbol_H-M 'P 1 21/c 1 '
_cod_original_formula_sum 'C6 H22 Cl1 Co1 Cu1 N6 O11'
_cod_database_code 7028235

loop_
_space_group_symop_id
_space_group_symop_operation_xyz
1 x,y,z
2 -x,-y,-z
3 -x,y+1/2,-z+1/2
4 x,-y+1/2,z+1/2

loop_
_atom_site_label
_atom_site_type_symbol
_atom_site_fract_x
_atom_site_fract_y
_atom_site_fract_z
_atom_site_U_iso_or_equiv
_atom_site_occupancy
_atom_site_adp_type
_atom_site_refinement_flags_posn
Cu1 Cu 0.26931(3) 0.28649(4) 0.22119(3) 0.0292 1.0000 Uani .
O2 O 0.16508(18) 0.3797(3) 0.29294(19) 0.0343 1.0000 Uani .
C3 C 0.0824(2) 0.3217(4) 0.3185(2) 0.0219 1.0000 Uani .
O4 O 0.02857(18) 0.3794(3) 0.37662(17) 0.0330 1.0000 Uani .
C5 C 0.0492(2) 0.1781(4) 0.2713(2) 0.0244 1.0000 Uani .
O6 O -0.04268(18) 0.1288(3) 0.3061(2) 0.0421 1.0000 Uani .
C7 C 0.1309(2) 0.0564(4) 0.2775(2) 0.0226 1.0000 Uani .
O8 O 0.21637(18) 0.0873(3) 0.24518(19) 0.0332 1.0000 Uani .
O9 O 0.33500(17) 0.4785(3) 0.19854(18) 0.0300 1.0000 Uani .
C10 C 0.4285(3) 0.4942(4) 0.1830(2) 0.0252 1.0000 Uani .
O11 O 0.46436(19) 0.6024(3) 0.14184(19) 0.0353 1.0000 Uani .
C12 C 0.4997(2) 0.3717(4) 0.2185(2) 0.0226 1.0000 Uani .
O13 O 0.60315(17) 0.4034(3) 0.20730(18) 0.0325 1.0000 Uani .
C14 C 0.4747(2) 0.2252(4) 0.1696(2) 0.0245 1.0000 Uani .
O15 O 0.54142(18) 0.1570(3) 0.13001(19) 0.0375 1.0000 Uani .
O16 O 0.38363(17) 0.1768(3) 0.17476(18) 0.0310 1.0000 Uani .
O18 O 0.3576(3) 0.2636(4) 0.4104(3) 0.0769 1.0000 Uani .
H8 H 0.6141 0.5008 0.2218 0.0500 1.0000 Uiso R
H12 H 0.4841 0.3576 0.2804 0.0500 1.0000 Uiso R
H18 H -0.0431 0.0333 0.3102 0.0500 1.0000 Uiso R
O21 O 0.10693(19) -0.0654(3) 0.30854(18) 0.0339 1.0000 Uani .
H22 H 0.0424 0.2019 0.2082 0.0500 1.0000 Uiso R
Cl1 Cl 0.16924(9) 0.33813(11) 0.05270(8) 0.0470 1.0000 Uani .
Co19 Co 0.23221(3) 0.69312(5) 0.50965(3) 0.0176 1.0000 Uani .
N20 N 0.1491(2) 0.5174(3) 0.5288(2) 0.0299 1.0000 Uani .
N21 N 0.1067(2) 0.8106(3) 0.49553(19) 0.0273 1.0000 Uani .
N22 N 0.3134(2) 0.8726(3) 0.4897(2) 0.0285 1.0000 Uani .
N23 N 0.3556(2) 0.5718(4) 0.5274(2) 0.0384 1.0000 Uani .
N24 N 0.2321(2) 0.7314(3) 0.64297(18) 0.0257 1.0000 Uani .
N25 N 0.2348(2) 0.6606(3) 0.37603(18) 0.0248 1.0000 Uani .
H25 H 0.1847 0.4415 0.5527 0.0500 1.0000 Uiso R
H26 H 0.1008 0.5408 0.5684 0.0500 1.0000 Uiso R
H27 H 0.1187 0.4861 0.4760 0.0500 1.0000 Uiso R
H29 H 0.2588 0.6536 0.6714 0.0500 1.0000 Uiso R
H30 H 0.2692 0.8114 0.6571 0.0500 1.0000 Uiso R
H31 H 0.1700 0.7464 0.6658 0.0500 1.0000 Uiso R
H33 H 0.0553 0.7776 0.5278 0.0500 1.0000 Uiso R
H34 H 0.0862 0.8149 0.4356 0.0500 1.0000 Uiso R
H35 H 0.1203 0.9046 0.5134 0.0500 1.0000 Uiso R
H37 H 0.3397 0.8763 0.4332 0.0500 1.0000 Uiso R
H38 H 0.2783 0.9569 0.4984 0.0500 1.0000 Uiso R
H39 H 0.3651 0.8710 0.5314 0.0500 1.0000 Uiso R
H41 H 0.2007 0.7324 0.3456 0.0500 1.0000 Uiso R
H42 H 0.2077 0.5734 0.3596 0.0500 1.0000 Uiso R
H43 H 0.2989 0.6619 0.3553 0.0500 1.0000 Uiso R
H45 H 0.4107 0.6299 0.5316 0.0500 1.0000 Uiso R
H46 H 0.3530 0.5173 0.5780 0.0500 1.0000 Uiso R
H47 H 0.3639 0.5109 0.4789 0.0500 1.0000 Uiso R

loop_
_atom_site_aniso_label
_atom_site_aniso_U_11
_atom_site_aniso_U_22
_atom_site_aniso_U_33
_atom_site_aniso_U_23
_atom_site_aniso_U_13
_atom_site_aniso_U_12
Cu1 0.0197(2) 0.0168(2) 0.0516(3) -0.00553(19) 0.01186(18) -0.00011(16)
O2 0.0277(13) 0.0190(12) 0.0569(17) -0.0091(11) 0.0158(12) -0.0018(10)
C3 0.0193(16) 0.0199(16) 0.0267(16) 0.0006(13) 0.0012(13) 0.0047(12)
O4 0.0308(13) 0.0325(14) 0.0362(14) -0.0109(11) 0.0094(11) -0.0003(11)
C5 0.0197(16) 0.0229(17) 0.0306(17) -0.0019(14) 0.0034(13) 0.0013(13)
O6 0.0245(13) 0.0255(13) 0.077(2) -0.0109(13) 0.0167(13) -0.0048(11)
C7 0.0265(17) 0.0183(16) 0.0232(16) -0.0035(13) 0.0024(13) 0.0008(13)
O8 0.0249(13) 0.0184(12) 0.0570(17) 0.0026(11) 0.0132(12) 0.0025(10)
O9 0.0195(12) 0.0199(12) 0.0508(15) 0.0005(11) 0.0020(11) 0.0015(9)
C10 0.0249(18) 0.0208(16) 0.0297(18) -0.0038(14) -0.0028(14) 0.0001(13)
O11 0.0312(14) 0.0262(13) 0.0483(16) 0.0086(12) -0.0044(12) -0.0067(11)
C12 0.0192(16) 0.0195(16) 0.0291(17) -0.0013(13) 0.0018(13) 0.0004(12)
O13 0.0165(12) 0.0263(13) 0.0545(16) -0.0054(12) -0.0013(11) -0.0021(10)
C14 0.0177(16) 0.0237(17) 0.0323(18) -0.0005(14) 0.0040(13) 0.0011(13)
O15 0.0242(13) 0.0350(15) 0.0538(17) -0.0164(13) 0.0126(12) 0.0006(11)
O16 0.0191(12) 0.0235(13) 0.0509(15) -0.0111(11) 0.0075(11) -0.0011(9)
O18 0.073(2) 0.051(2) 0.108(3) 0.000(2) 0.022(2) 0.0059(19)
O21 0.0395(15) 0.0209(13) 0.0418(15) 0.0055(11) 0.0087(12) -0.0006(11)
Cl1 0.0563(6) 0.0263(5) 0.0578(6) 0.0054(4) -0.0119(5) -0.0086(4)
Co19 0.0174(2) 0.0159(2) 0.0195(2) 0.00064(16) 0.00169(15) -0.00027(16)
N20 0.0316(16) 0.0218(15) 0.0367(17) 0.0012(13) 0.0085(13) -0.0030(12)
N21 0.0237(15) 0.0291(15) 0.0293(15) 0.0018(12) 0.0037(12) 0.0033(12)
N22 0.0292(16) 0.0270(15) 0.0296(15) -0.0020(12) 0.0043(12) -0.0079(12)
N23 0.0305(17) 0.044(2) 0.0406(18) 0.0157(16) 0.0086(14) 0.0119(15)
N24 0.0255(15) 0.0282(15) 0.0235(14) 0.0008(12) 0.0013(11) -0.0028(12)
N25 0.0270(15) 0.0222(14) 0.0254(14) -0.0030(11) 0.0037(11) -0.0022(11)

loop_
_atom_type_symbol
_atom_type_scat_dispersion_real
_atom_type_scat_dispersion_imag
_atom_type_scat_Cromer_Mann_a1
_atom_type_scat_Cromer_Mann_b1
_atom_type_scat_Cromer_Mann_a2
_atom_type_scat_Cromer_Mann_b2
_atom_type_scat_Cromer_Mann_a3
_atom_type_scat_Cromer_Mann_b3
_atom_type_scat_Cromer_Mann_a4
_atom_type_scat_Cromer_Mann_b4
_atom_type_scat_Cromer_Mann_c
_atom_type_scat_source
Cu 0.3201 1.2651 13.3380 3.5828 7.1676 0.2470 5.6158 11.3966 1.6735 64.8126 1.1910 'International Tables Vol C 4.2.6.8 and 6.1.1.4'
Co 0.3494 0.9721 12.2841 4.2791 7.3409 0.2784 4.0034 13.5359 2.3488 71.1692 1.0118 'International Tables Vol C 4.2.6.8 and 6.1.1.4'
N 0.0061 0.0033 12.2126 0.0057 3.1322 9.8933 2.0125 28.9975 1.1663 0.5826 -11.5290 'International Tables Vol C 4.2.6.8 and 6.1.1.4'
Cl 0.1484 0.1585 11.4604 0.0104 7.1964 1.1662 6.2556 18.5194 1.6455 47.7784 -9.5574 'International Tables Vol C 4.2.6.8 and 6.1.1.4'
C 0.0033 0.0016 2.3100 20.8439 1.0200 10.2075 1.5886 0.5687 0.8650 51.6512 0.2156 'International Tables Vol C 4.2.6.8 and 6.1.1.4'
O 0.0106 0.0060 3.0485 13.2771 2.2868 5.7011 1.5463 0.3239 0.8670 32.9089 0.2508 'International Tables Vol C 4.2.6.8 and 6.1.1.4'
H 0.0000 0.0000 0.4930 10.5109 0.3229 26.1257 0.1402 3.1424 0.0408 57.7998 0.0030 'International Tables Vol C 4.2.6.8 and 6.1.1.4'

loop_
_geom_angle_atom_site_label_1
_geom_angle_atom_site_label_2
_geom_angle_atom_site_label_3
_geom_angle
_geom_angle_publ_flag
O2 Cu1 O8 92.26(10) yes
O2 Cu1 O9 91.80(10) yes
O2 Cu1 O16 167.70(12) yes
O2 Cu1 Cl1 94.08(9) yes
O8 Cu1 O9 174.72(10) yes
O8 Cu1 O16 83.09(10) yes
O8 Cu1 Cl1 98.34(9) yes
O9 Cu1 O16 92.25(10) yes
O9 Cu1 Cl1 84.73(8) yes
O16 Cu1 Cl1 97.84(8) yes
Cu1 O2 C3 127.2(2) yes
O2 C3 O4 122.7(3) yes
O2 C3 C5 117.2(3) yes
O4 C3 C5 120.1(3) yes
C3 C5 O6 110.5(3) yes
C3 C5 C7 112.6(3) yes
C3 C5 H22 105.3 no
O6 C5 C7 111.5(3) yes
O6 C5 H22 111.2 no
C7 C5 H22 105.5 no
C5 O6 H18 110.4 no
C5 C7 O8 116.9(3) yes
C5 C7 O21 118.0(3) yes
O8 C7 O21 125.0(3) yes
C7 O8 Cu1 126.4(2) yes
Cu1 O9 C10 124.3(2) yes
O9 C10 O11 123.9(3) yes
O9 C10 C12 116.9(3) yes
O11 C10 C12 119.3(3) yes
C10 C12 O13 113.8(3) yes
C10 C12 C14 110.0(3) yes
C10 C12 H12 105.8 no
O13 C12 C14 108.7(3) yes
O13 C12 H12 112.1 no
C14 C12 H12 106.2 no
C12 O13 H8 108.5 no
C12 C14 O15 119.9(3) yes
C12 C14 O16 117.2(3) yes
O15 C14 O16 122.8(3) yes
C14 O16 Cu1 125.9(2) yes
N20 Co19 N21 88.62(12) yes
N20 Co19 N22 178.80(13) yes
N20 Co19 N23 89.88(14) yes
N20 Co19 N24 89.32(12) yes
N20 Co19 N25 92.49(12) yes
N21 Co19 N22 90.20(13) yes
N21 Co19 N23 177.98(12) yes
N21 Co19 N24 89.22(12) yes
N21 Co19 N25 90.75(12) yes
N22 Co19 N23 91.31(14) yes
N22 Co19 N24 90.85(12) yes
N22 Co19 N25 87.34(12) yes
N23 Co19 N24 89.41(13) yes
N23 Co19 N25 90.66(13) yes
N24 Co19 N25 178.19(12) yes
Co19 N20 H25 112.5 no
Co19 N20 H26 108.3 no
Co19 N20 H27 111.9 no
H25 N20 H26 107.9 no
H25 N20 H27 108.1 no
H26 N20 H27 108.0 no
Co19 N21 H33 114.7 no
Co19 N21 H34 110.7 no
Co19 N21 H35 108.3 no
H33 N21 H34 107.9 no
H33 N21 H35 108.2 no
H34 N21 H35 106.8 no
Co19 N22 H37 113.0 no
Co19 N22 H38 112.9 no
Co19 N22 H39 107.2 no
H37 N22 H38 108.0 no
H37 N22 H39 107.9 no
H38 N22 H39 107.6 no
Co19 N23 H45 110.6 no
Co19 N23 H46 111.5 no
Co19 N23 H47 110.6 no
H45 N23 H46 108.4 no
H45 N23 H47 107.0 no
H46 N23 H47 108.5 no
Co19 N24 H29 108.1 no
Co19 N24 H30 110.8 no
Co19 N24 H31 114.2 no
H29 N24 H30 108.8 no
H29 N24 H31 107.7 no
H30 N24 H31 107.1 no
Co19 N25 H41 110.9 no
Co19 N25 H42 112.2 no
Co19 N25 H43 111.5 no
H41 N25 H42 108.0 no
H41 N25 H43 106.8 no
H42 N25 H43 107.2 no

loop_
_geom_bond_atom_site_label_1
_geom_bond_atom_site_label_2
_geom_bond_distance
_geom_bond_publ_flag
Cu1 O2 1.939(2) yes
Cu1 O8 1.961(2) yes
Cu1 O9 1.967(2) yes
Cu1 O16 1.941(2) yes
Cu1 Cl1 2.7899(12) yes
O2 C3 1.275(4) yes
C3 O4 1.232(4) yes
C3 C5 1.523(4) yes
C5 O6 1.399(4) yes
C5 C7 1.541(4) yes
C5 H22 0.942 no
O6 H18 0.862 no
C7 O8 1.265(4) yes
C7 O21 1.231(4) yes
O9 C10 1.270(4) yes
C10 O11 1.244(4) yes
C10 C12 1.531(4) yes
C12 O13 1.411(4) yes
C12 C14 1.531(4) yes
C12 H12 0.935 no
O13 H8 0.913 no
C14 O15 1.229(4) yes
C14 O16 1.284(4) yes
Co19 N20 1.951(3) yes
Co19 N21 1.974(3) yes
Co19 N22 1.966(3) yes
Co19 N23 1.974(3) yes
Co19 N24 1.966(3) yes
Co19 N25 1.963(3) yes
N20 H25 0.895 no
N20 H26 0.896 no
N20 H27 0.901 no
N21 H33 0.888 no
N21 H34 0.906 no
N21 H35 0.902 no
N22 H37 0.899 no
N22 H38 0.901 no
N22 H39 0.902 no
N23 H45 0.897 no
N23 H46 0.885 no
N23 H47 0.902 no
N24 H29 0.883 no
N24 H30 0.893 no
N24 H31 0.903 no
N25 H41 0.898 no
N25 H42 0.894 no
N25 H43 0.906 no

loop_
_geom_hbond_atom_site_label_D
_geom_hbond_atom_site_label_H
_geom_hbond_atom_site_label_A
_geom_hbond_site_symmetry_A
_geom_hbond_angle_DHA
_geom_hbond_distance_DH
_geom_hbond_distance_HA
_geom_hbond_distance_DA
_geom_hbond_publ_flag
O13 H8 O16 3_655 149 0.91 2.18 3.002(5) yes
O6 H18 O2 3_545 120 0.86 2.58 3.099(5) yes
N20 H26 O4 2_566 163 0.90 2.04 2.904(5) yes
N20 H27 O4 . 165 0.90 2.08 2.964(5) yes
N24 H29 O8 4_555 143 0.88 2.49 3.242(5) yes
N24 H29 O13 2_666 139 0.88 2.56 3.271(5) yes
N24 H30 O9 4_565 170 0.89 2.16 3.046(5) yes
N24 H31 O6 2_566 155 0.90 2.07 2.915(5) yes
N21 H33 O4 2_566 157 0.89 2.29 3.121(5) yes
N21 H34 O21 1_565 143 0.91 2.16 2.935(5) yes
N22 H37 O13 3_655 175 0.90 2.21 3.103(5) yes
N22 H39 O11 4_565 168 0.90 2.06 2.948(5) yes
N25 H41 O21 1_565 164 0.90 2.26 3.135(5) yes
N25 H42 O2 . 166 0.89 2.07 2.942(5) yes
N25 H43 O15 3_655 155 0.91 2.12 2.961(5) yes
N23 H46 O16 4_555 158 0.89 2.27 3.113(5) yes
N23 H47 O18 . 151 0.90 2.44 3.257(5) yes
